data_1550967
loop_
_publ_author_name
'Li, Mingyuan'
'Zhang, Hu'
'Cai, Zhengguo'
'Eisen, Moris S.'

_publ_section_title
;
 Norbornene polymerization and copolymerization with 1-alkenes by neutral
 palladium complexes bearing aryloxide imidazolin-2-imine ligand
;
_journal_issue 21
_journal_name_full 'Polymer Chemistry'
_journal_page_first 2741
_journal_paper_doi 10.1039/C9PY00176J
_journal_volume 10
_journal_year 2019
_chemical_formula_moiety 'C37 H52 N3 O P Pd, 1.5(C6 H6)'
_chemical_formula_sum 'C46 H61 N3 O P Pd'
_chemical_formula_weight 809.34
_chemical_name_common 'Moris558b (Mingyuan Li)'
_space_group_crystal_system monoclinic
_space_group_IT_number 14
_space_group_name_Hall '-P 2ybc'
_space_group_name_H-M_alt 'P 1 21/c 1'
_symmetry_space_group_name_Hall '-P 2ybc'
_symmetry_space_group_name_H-M 'P 1 21/c 1'
_atom_sites_solution_hydrogens geom
_atom_sites_solution_primary direct
_audit_creation_date 2017-10-03
_audit_creation_method
;
Olex2 1.2
(compiled 2017.08.10 svn.r3458 for OlexSys, GUI svn.r5381)
;
_audit_update_record
;
2019-01-25 deposited with the CCDC.    2019-05-02 downloaded from the CCDC.
;
_cell_angle_alpha 90
_cell_angle_beta 99.031(11)
_cell_angle_gamma 90
_cell_formula_units_Z 4
_cell_length_a 16.510(7)
_cell_length_b 10.817(5)
_cell_length_c 24.396(10)
_cell_measurement_reflns_used 7830
_cell_measurement_temperature 200(2)
_cell_measurement_theta_max 25.410
_cell_measurement_theta_min 1.249
_cell_volume 4303(3)
_computing_cell_refinement 'APEX2 v2010.7-0 (Bruker AXS)'
_computing_data_collection 'Bruker Instrument Service v2010.7.0.0'
_computing_data_reduction 'SAINT V7.68A (Bruker AXS, 2009)'
_computing_molecular_graphics 'Olex2 (Dolomanov et al., 2009)'
_computing_publication_material 'Olex2 (Dolomanov et al., 2009)'
_computing_structure_refinement 'ShelXL (Sheldrick, 2015)'
_computing_structure_solution 'SIR2004 (Burla et al., 2007)'
_diffrn_ambient_temperature 296.15
_diffrn_measured_fraction_theta_full 1.000
_diffrn_measured_fraction_theta_max 0.989
_diffrn_measurement_device_type 'APEX2 (Bruker AXS)'
_diffrn_measurement_method '\f and \w scans'
_diffrn_radiation_type MoK\a
_diffrn_radiation_wavelength 0.71073
_diffrn_reflns_av_R_equivalents 0.0825
_diffrn_reflns_av_unetI/netI 0.0759
_diffrn_reflns_Laue_measured_fraction_full 1.000
_diffrn_reflns_Laue_measured_fraction_max 0.989
_diffrn_reflns_limit_h_max 18
_diffrn_reflns_limit_h_min -19
_diffrn_reflns_limit_k_max 12
_diffrn_reflns_limit_k_min -12
_diffrn_reflns_limit_l_max 29
_diffrn_reflns_limit_l_min -29
_diffrn_reflns_number 38659
_diffrn_reflns_point_group_measured_fraction_full 1.000
_diffrn_reflns_point_group_measured_fraction_max 0.989
_diffrn_reflns_theta_full 25.242
_diffrn_reflns_theta_max 25.410
_diffrn_reflns_theta_min 1.249
_exptl_absorpt_coefficient_mu 0.505
_exptl_absorpt_correction_T_max 0.946
_exptl_absorpt_correction_T_min 0.889
_exptl_absorpt_correction_type multi-scan
_exptl_absorpt_process_details 'SADABS V2008/1 (Bruker AXS)'
_exptl_crystal_colour yellow
_exptl_crystal_colour_primary yellow
_exptl_crystal_density_diffrn 1.249
_exptl_crystal_description plate
_exptl_crystal_F_000 1708
_exptl_crystal_size_max 0.21
_exptl_crystal_size_mid 0.15
_exptl_crystal_size_min 0.09
_refine_diff_density_max 0.673
_refine_diff_density_min -1.534
_refine_diff_density_rms 0.084
_refine_ls_extinction_method none
_refine_ls_goodness_of_fit_ref 0.985
_refine_ls_hydrogen_treatment constr
_refine_ls_matrix_type full
_refine_ls_number_parameters 469
_refine_ls_number_reflns 7830
_refine_ls_number_restraints 0
_refine_ls_restrained_S_all 0.985
_refine_ls_R_factor_all 0.0670
_refine_ls_R_factor_gt 0.0441
_refine_ls_shift/su_max 0.000
_refine_ls_shift/su_mean 0.001
_refine_ls_structure_factor_coef Fsqd
_refine_ls_weighting_details 'w=1/[\s^2^(Fo^2^)+(0.0343P)^2^] where P=(Fo^2^+2Fc^2^)/3'
_refine_ls_weighting_scheme calc
_refine_ls_wR_factor_gt 0.0869
_refine_ls_wR_factor_ref 0.0763
_reflns_Friedel_coverage 0.000
_reflns_number_gt 5618
_reflns_number_total 7830
_reflns_threshold_expression 'I > 2\s(I)'
_cod_data_source_file c9py00176j2.cif
_cod_data_source_block Moris558b
_cod_depositor_comments 'Adding full bibliography for 1550967--1550969.cif.'
_cod_database_code 1550967
_shelx_shelxl_version_number 2014/7
_shelx_space_group_comment
;
The symmetry employed for this shelxl refinement is uniquely defined
by the following loop, which should always be used as a source of
symmetry information in preference to the above space-group names.
They are only intended as comments.
;
_shelx_estimated_absorpt_t_max 0.956
_shelx_estimated_absorpt_t_min 0.901
_olex2_refinement_description
;
1. Fixed Uiso
 At 1.2 times of:
  All C(H) groups
 At 1.5 times of:
  All C(H,H,H) groups
2.a Ternary CH refined with riding coordinates:
 C10(H10), C13(H13), C22(H22), C25(H25)
2.b Aromatic/amide H refined with riding coordinates:
 C2(H2), C3(H3), C6(H6), C7(H7), C8(H8), C18(H18), C19(H19), C20(H20),
 C29(H29), C30(H30), C31(H31), C32(H32), C38(H38), C39(H39), C40(H40), C41(H41),
  C42(H42), C43(H43), C44(H44), C45(H45), C46(H46)
2.c Fitted hexagon refined as free rotating group:
 C38(C39,C40,C41,C42,C43)
2.d Idealised Me refined as rotating group:
 C11(H11A,H11B,H11C), C12(H12A,H12B,H12C), C14(H14A,H14B,H14C), C15(H15A,H15B,
 H15C), C23(H23A,H23B,H23C), C24(H24A,H24B,H24C), C26(H26A,H26B,H26C), C27(H27A,
 H27B,H27C), C34(H34A,H34B,H34C), C35(H35A,H35B,H35C), C36(H36A,H36B,H36C),
 C37(H37A,H37B,H37C)
;
_olex2_submission_special_instructions 'No special instructions were received'

loop_
_space_group_symop_operation_xyz
'x, y, z'
'-x, y+1/2, -z+1/2'
'-x, -y, -z'
'x, -y-1/2, z-1/2'

loop_
_atom_site_label
_atom_site_type_symbol
_atom_site_fract_x
_atom_site_fract_y
_atom_site_fract_z
_atom_site_U_iso_or_equiv
_atom_site_adp_type
_atom_site_occupancy
_atom_site_site_symmetry_order
_atom_site_calc_flag
_atom_site_refinement_flags_posn
Pd1 Pd 0.62270(2) 0.91186(2) 0.80937(2) 0.02895(9) Uani 1 1 d .
P1 P 0.53610(5) 1.02496(10) 0.75286(4) 0.0414(3) Uani 1 1 d .
O1 O 0.54129(12) 0.8933(2) 0.86778(8) 0.0343(6) Uani 1 1 d .
N1 N 0.70075(13) 0.8117(2) 0.87652(9) 0.0238(6) Uani 1 1 d .
N2 N 0.84249(14) 0.8709(2) 0.89628(9) 0.0267(6) Uani 1 1 d .
N3 N 0.77621(14) 0.8701(3) 0.96721(9) 0.0269(6) Uani 1 1 d .
C1 C 0.76538(17) 0.8474(3) 0.90995(11) 0.0236(7) Uani 1 1 d .
C2 C 0.89652(18) 0.9084(3) 0.94251(12) 0.0302(8) Uani 1 1 d .
H2 H 0.9524 0.9301 0.9433 0.036 Uiso 1 1 calc R
C3 C 0.85645(18) 0.9085(3) 0.98545(13) 0.0319(8) Uani 1 1 d .
H3 H 0.8786 0.9310 1.0224 0.038 Uiso 1 1 calc R
C4 C 0.86508(17) 0.8666(3) 0.84150(12) 0.0269(7) Uani 1 1 d .
C5 C 0.88346(18) 0.9798(3) 0.81812(12) 0.0308(8) Uani 1 1 d .
C6 C 0.91044(19) 0.9746(4) 0.76706(13) 0.0406(9) Uani 1 1 d .
H6 H 0.9231 1.0491 0.7496 0.049 Uiso 1 1 calc R
C7 C 0.9191(2) 0.8633(4) 0.74135(14) 0.0429(9) Uani 1 1 d .
H7 H 0.9387 0.8619 0.7068 0.051 Uiso 1 1 calc R
C8 C 0.8997(2) 0.7548(4) 0.76491(14) 0.0439(10) Uani 1 1 d .
H8 H 0.9043 0.6792 0.7458 0.053 Uiso 1 1 calc R
C9 C 0.87338(18) 0.7533(3) 0.81657(12) 0.0330(8) Uani 1 1 d .
C10 C 0.8727(2) 1.1034(3) 0.84490(14) 0.0385(9) Uani 1 1 d .
H10 H 0.8507 1.0870 0.8801 0.046 Uiso 1 1 calc R
C11 C 0.8105(3) 1.1846(5) 0.80858(19) 0.0771(14) Uani 1 1 d .
H11A H 0.8319 1.2067 0.7746 0.116 Uiso 1 1 calc GR
H11B H 0.8008 1.2599 0.8289 0.116 Uiso 1 1 calc GR
H11C H 0.7588 1.1393 0.7989 0.116 Uiso 1 1 calc GR
C12 C 0.9546(2) 1.1708(4) 0.8604(2) 0.0687(13) Uani 1 1 d .
H12A H 0.9934 1.1172 0.8840 0.103 Uiso 1 1 calc GR
H12B H 0.9462 1.2469 0.8805 0.103 Uiso 1 1 calc GR
H12C H 0.9768 1.1913 0.8265 0.103 Uiso 1 1 calc GR
C13 C 0.8540(2) 0.6303(3) 0.84173(15) 0.0404(9) Uani 1 1 d .
H13 H 0.8429 0.6478 0.8801 0.048 Uiso 1 1 calc R
C14 C 0.7763(2) 0.5726(4) 0.80978(18) 0.0600(12) Uani 1 1 d .
H14A H 0.7309 0.6316 0.8078 0.090 Uiso 1 1 calc GR
H14B H 0.7627 0.4975 0.8289 0.090 Uiso 1 1 calc GR
H14C H 0.7855 0.5515 0.7722 0.090 Uiso 1 1 calc GR
C15 C 0.9270(3) 0.5401(4) 0.8472(2) 0.0702(14) Uani 1 1 d .
H15A H 0.9358 0.5135 0.8102 0.105 Uiso 1 1 calc GR
H15B H 0.9151 0.4678 0.8689 0.105 Uiso 1 1 calc GR
H15C H 0.9764 0.5815 0.8661 0.105 Uiso 1 1 calc GR
C16 C 0.70920(17) 0.9006(3) 0.99792(12) 0.0294(8) Uani 1 1 d .
C17 C 0.66895(19) 1.0128(3) 0.98664(12) 0.0335(8) Uani 1 1 d .
C18 C 0.6070(2) 1.0412(4) 1.01743(14) 0.0465(10) Uani 1 1 d .
H18 H 0.5768 1.1157 1.0101 0.056 Uiso 1 1 calc R
C19 C 0.5890(2) 0.9629(4) 1.05811(15) 0.0507(11) Uani 1 1 d .
H19 H 0.5465 0.9836 1.0786 0.061 Uiso 1 1 calc R
C20 C 0.6319(2) 0.8551(4) 1.06942(14) 0.0479(10) Uani 1 1 d .
H20 H 0.6187 0.8029 1.0981 0.058 Uiso 1 1 calc R
C21 C 0.69425(19) 0.8195(3) 1.04024(12) 0.0345(8) Uani 1 1 d .
C22 C 0.6936(2) 1.1085(3) 0.94628(14) 0.0427(9) Uani 1 1 d .
H22 H 0.7237 1.0638 0.9198 0.051 Uiso 1 1 calc R
C23 C 0.7531(3) 1.2017(4) 0.97780(19) 0.0716(13) Uani 1 1 d .
H23A H 0.7254 1.2476 1.0041 0.107 Uiso 1 1 calc GR
H23B H 0.7717 1.2595 0.9514 0.107 Uiso 1 1 calc GR
H23C H 0.8005 1.1578 0.9981 0.107 Uiso 1 1 calc GR
C24 C 0.6217(2) 1.1737(4) 0.91229(16) 0.0577(11) Uani 1 1 d .
H24A H 0.5829 1.1123 0.8940 0.086 Uiso 1 1 calc GR
H24B H 0.6413 1.2256 0.8842 0.086 Uiso 1 1 calc GR
H24C H 0.5941 1.2256 0.9367 0.086 Uiso 1 1 calc GR
C25 C 0.7443(2) 0.7050(4) 1.05579(13) 0.0442(10) Uani 1 1 d .
H25 H 0.7660 0.6765 1.0219 0.053 Uiso 1 1 calc R
C26 C 0.8183(2) 0.7298(5) 1.10111(15) 0.0602(12) Uani 1 1 d .
H26A H 0.8508 0.7981 1.0895 0.090 Uiso 1 1 calc GR
H26B H 0.8524 0.6553 1.1069 0.090 Uiso 1 1 calc GR
H26C H 0.7990 0.7519 1.1358 0.090 Uiso 1 1 calc GR
C27 C 0.6946(3) 0.5970(4) 1.07545(16) 0.0662(13) Uani 1 1 d .
H27A H 0.6875 0.6107 1.1141 0.099 Uiso 1 1 calc GR
H27B H 0.7241 0.5192 1.0726 0.099 Uiso 1 1 calc GR
H27C H 0.6407 0.5926 1.0521 0.099 Uiso 1 1 calc GR
C28 C 0.64058(17) 0.7402(3) 0.90070(11) 0.0254(7) Uani 1 1 d .
C29 C 0.6592(2) 0.6268(3) 0.92410(12) 0.0332(8) Uani 1 1 d .
H29 H 0.7135 0.5955 0.9265 0.040 Uiso 1 1 calc R
C30 C 0.5996(2) 0.5559(3) 0.94467(13) 0.0410(9) Uani 1 1 d .
H30 H 0.6124 0.4767 0.9605 0.049 Uiso 1 1 calc R
C31 C 0.5214(2) 0.6043(4) 0.94138(13) 0.0438(10) Uani 1 1 d .
H31 H 0.4808 0.5590 0.9564 0.053 Uiso 1 1 calc R
C32 C 0.50154(19) 0.7172(4) 0.91673(12) 0.0369(9) Uani 1 1 d .
H32 H 0.4472 0.7476 0.9148 0.044 Uiso 1 1 calc R
C33 C 0.55957(18) 0.7886(3) 0.89438(11) 0.0295(8) Uani 1 1 d .
C34 C 0.68972(19) 0.9004(3) 0.74603(12) 0.0379(9) Uani 1 1 d .
H34A H 0.6550 0.8687 0.7127 0.057 Uiso 1 1 calc GR
H34B H 0.7362 0.8444 0.7566 0.057 Uiso 1 1 calc GR
H34C H 0.7101 0.9827 0.7383 0.057 Uiso 1 1 calc GR
C35 C 0.4883(3) 0.9557(5) 0.68813(16) 0.0736(14) Uani 1 1 d .
H35A H 0.5307 0.9325 0.6661 0.110 Uiso 1 1 calc GR
H35B H 0.4507 1.0154 0.6673 0.110 Uiso 1 1 calc GR
H35C H 0.4577 0.8819 0.6960 0.110 Uiso 1 1 calc GR
C36 C 0.5772(2) 1.1689(4) 0.73152(16) 0.0569(11) Uani 1 1 d .
H36A H 0.6032 1.2144 0.7644 0.085 Uiso 1 1 calc GR
H36B H 0.5327 1.2187 0.7113 0.085 Uiso 1 1 calc GR
H36C H 0.6179 1.1516 0.7073 0.085 Uiso 1 1 calc GR
C37 C 0.4490(2) 1.0759(5) 0.78411(18) 0.0772(16) Uani 1 1 d .
H37A H 0.4174 1.0038 0.7928 0.116 Uiso 1 1 calc GR
H37B H 0.4141 1.1298 0.7581 0.116 Uiso 1 1 calc GR
H37C H 0.4686 1.1215 0.8183 0.116 Uiso 1 1 calc GR
C38 C 0.1359(2) 0.9215(4) 0.84607(14) 0.0993(19) Uani 1 1 d .
H38 H 0.0995 0.9900 0.8419 0.119 Uiso 1 1 calc R
C39 C 0.10618(14) 0.8036(4) 0.85377(14) 0.0977(19) Uani 1 1 d G
H39 H 0.0495 0.7916 0.8549 0.117 Uiso 1 1 calc R
C40 C 0.1594(2) 0.7032(3) 0.85988(14) 0.0885(17) Uani 1 1 d G
H40 H 0.1391 0.6226 0.8651 0.106 Uiso 1 1 calc R
C41 C 0.2424(2) 0.7208(3) 0.85829(12) 0.0778(15) Uani 1 1 d G
H41 H 0.2788 0.6522 0.8625 0.093 Uiso 1 1 calc R
C42 C 0.27218(14) 0.8387(3) 0.85058(12) 0.0684(13) Uani 1 1 d G
H42 H 0.3289 0.8507 0.8495 0.082 Uiso 1 1 calc R
C43 C 0.2189(2) 0.9390(3) 0.84447(13) 0.0842(16) Uani 1 1 d G
H43 H 0.2393 1.0196 0.8392 0.101 Uiso 1 1 calc R
C44 C -0.0270(3) 1.1175(5) 0.5036(2) 0.0785(15) Uani 1 1 d .
H44 H -0.0456 1.2002 0.5060 0.094 Uiso 1 1 calc R
C45 C 0.0528(3) 1.0958(5) 0.4985(2) 0.0793(16) Uani 1 1 d .
H45 H 0.0893 1.1633 0.4975 0.095 Uiso 1 1 calc R
C46 C 0.0804(3) 0.9781(5) 0.4949(2) 0.0746(14) Uani 1 1 d .
H46 H 0.1360 0.9628 0.4913 0.089 Uiso 1 1 calc R

loop_
_atom_site_aniso_label
_atom_site_aniso_U_11
_atom_site_aniso_U_22
_atom_site_aniso_U_33
_atom_site_aniso_U_23
_atom_site_aniso_U_13
_atom_site_aniso_U_12
Pd1 0.02904(14) 0.03658(18) 0.02180(12) 0.00472(11) 0.00577(10) 0.00089(12)
P1 0.0362(5) 0.0547(7) 0.0321(4) 0.0139(5) 0.0020(4) 0.0046(5)
O1 0.0340(12) 0.0411(16) 0.0298(11) 0.0080(11) 0.0111(10) 0.0093(12)
N1 0.0202(13) 0.0304(16) 0.0211(12) 0.0028(11) 0.0045(11) -0.0004(12)
N2 0.0239(13) 0.0315(16) 0.0261(12) -0.0011(12) 0.0083(11) -0.0024(12)
N3 0.0241(13) 0.0355(17) 0.0217(12) -0.0009(12) 0.0053(11) -0.0005(13)
C1 0.0265(16) 0.0223(19) 0.0233(14) 0.0041(14) 0.0082(13) 0.0021(15)
C2 0.0206(15) 0.035(2) 0.0342(16) -0.0003(16) 0.0016(14) -0.0026(15)
C3 0.0255(16) 0.039(2) 0.0294(15) -0.0027(16) -0.0016(13) -0.0016(16)
C4 0.0205(15) 0.035(2) 0.0272(15) 0.0009(15) 0.0101(13) 0.0011(15)
C5 0.0251(16) 0.036(2) 0.0327(16) 0.0009(16) 0.0083(14) 0.0007(16)
C6 0.0365(19) 0.048(3) 0.0398(19) 0.0102(18) 0.0148(16) -0.0032(19)
C7 0.041(2) 0.058(3) 0.0325(18) 0.0009(19) 0.0171(16) 0.000(2)
C8 0.043(2) 0.051(3) 0.0405(19) -0.0160(19) 0.0156(17) -0.001(2)
C9 0.0293(17) 0.038(2) 0.0336(17) -0.0044(16) 0.0095(15) 0.0008(17)
C10 0.043(2) 0.030(2) 0.0456(19) 0.0039(17) 0.0152(17) -0.0009(18)
C11 0.085(3) 0.056(3) 0.085(3) -0.004(3) -0.002(3) 0.026(3)
C12 0.062(3) 0.045(3) 0.101(3) -0.018(3) 0.018(3) -0.011(2)
C13 0.047(2) 0.027(2) 0.051(2) -0.0065(17) 0.0191(19) 0.0028(18)
C14 0.064(3) 0.044(3) 0.077(3) -0.016(2) 0.024(2) -0.015(2)
C15 0.076(3) 0.044(3) 0.097(3) 0.013(3) 0.033(3) 0.021(3)
C16 0.0236(16) 0.042(2) 0.0234(14) -0.0078(15) 0.0063(13) -0.0009(16)
C17 0.0319(17) 0.039(2) 0.0302(16) -0.0103(16) 0.0052(14) 0.0017(17)
C18 0.039(2) 0.062(3) 0.0395(19) -0.0121(19) 0.0070(17) 0.015(2)
C19 0.041(2) 0.076(3) 0.040(2) -0.010(2) 0.0192(18) 0.003(2)
C20 0.041(2) 0.077(3) 0.0296(18) -0.003(2) 0.0152(17) -0.008(2)
C21 0.0349(18) 0.047(2) 0.0218(15) -0.0042(16) 0.0053(14) -0.0073(18)
C22 0.054(2) 0.033(2) 0.0433(19) 0.0016(17) 0.0156(19) 0.011(2)
C23 0.069(3) 0.058(3) 0.087(3) 0.001(3) 0.009(3) -0.015(3)
C24 0.069(3) 0.041(3) 0.061(2) 0.007(2) 0.003(2) 0.006(2)
C25 0.052(2) 0.057(3) 0.0254(16) 0.0044(17) 0.0090(16) -0.002(2)
C26 0.061(3) 0.070(3) 0.046(2) 0.010(2) -0.006(2) 0.004(2)
C27 0.091(3) 0.064(3) 0.044(2) 0.017(2) 0.013(2) -0.016(3)
C28 0.0314(17) 0.030(2) 0.0155(13) -0.0019(14) 0.0058(13) -0.0067(16)
C29 0.0369(18) 0.035(2) 0.0276(16) 0.0002(15) 0.0050(15) -0.0048(17)
C30 0.057(2) 0.035(2) 0.0310(17) 0.0071(16) 0.0062(17) -0.0133(19)
C31 0.047(2) 0.055(3) 0.0319(17) 0.0008(18) 0.0150(17) -0.023(2)
C32 0.0287(17) 0.056(3) 0.0278(16) -0.0037(17) 0.0104(15) -0.0088(18)
C33 0.0320(18) 0.040(2) 0.0175(14) -0.0048(15) 0.0055(13) -0.0063(17)
C34 0.0364(18) 0.052(3) 0.0248(15) 0.0065(16) 0.0042(14) 0.0018(18)
C35 0.079(3) 0.080(4) 0.051(2) 0.020(2) -0.022(2) -0.008(3)
C36 0.055(2) 0.055(3) 0.058(2) 0.015(2) 0.000(2) 0.004(2)
C37 0.043(2) 0.116(5) 0.074(3) 0.037(3) 0.014(2) 0.037(3)
C38 0.073(4) 0.087(5) 0.131(5) -0.009(4) -0.004(4) 0.030(4)
C39 0.056(3) 0.122(6) 0.113(4) -0.013(4) 0.005(3) -0.003(4)
C40 0.089(4) 0.087(5) 0.092(4) 0.001(3) 0.022(3) -0.019(4)
C41 0.087(4) 0.077(4) 0.074(3) 0.016(3) 0.026(3) 0.024(3)
C42 0.067(3) 0.078(4) 0.059(3) 0.003(3) 0.007(2) 0.007(3)
C43 0.084(4) 0.070(4) 0.096(4) -0.010(3) 0.005(3) 0.004(3)
C44 0.093(4) 0.058(3) 0.089(3) -0.006(3) 0.027(3) 0.005(3)
C45 0.081(4) 0.062(4) 0.100(4) -0.011(3) 0.031(3) -0.022(3)
C46 0.060(3) 0.080(4) 0.087(3) -0.007(3) 0.022(3) -0.005(3)

loop_
_atom_type_symbol
_atom_type_description
_atom_type_scat_dispersion_real
_atom_type_scat_dispersion_imag
_atom_type_scat_source
C C 0.0033 0.0016 'International Tables Vol C Tables 4.2.6.8 and 6.1.1.4'
H H 0.0000 0.0000 'International Tables Vol C Tables 4.2.6.8 and 6.1.1.4'
N N 0.0061 0.0033 'International Tables Vol C Tables 4.2.6.8 and 6.1.1.4'
O O 0.0106 0.0060 'International Tables Vol C Tables 4.2.6.8 and 6.1.1.4'
P P 0.1023 0.0942 'International Tables Vol C Tables 4.2.6.8 and 6.1.1.4'
Pd Pd -0.9988 1.0072 'International Tables Vol C Tables 4.2.6.8 and 6.1.1.4'

loop_
_geom_angle_atom_site_label_1
_geom_angle_atom_site_label_2
_geom_angle_atom_site_label_3
_geom_angle
_geom_angle_site_symmetry_1
_geom_angle_site_symmetry_3
P1 Pd1 N1 171.03(6) . .
O1 Pd1 P1 93.21(7) . .
O1 Pd1 N1 79.15(8) . .
C34 Pd1 P1 86.29(10) . .
C34 Pd1 O1 168.89(12) . .
C34 Pd1 N1 102.11(11) . .
C35 P1 Pd1 117.93(17) . .
C35 P1 C37 103.1(2) . .
C36 P1 Pd1 115.08(14) . .
C36 P1 C35 103.7(2) . .
C36 P1 C37 102.6(2) . .
C37 P1 Pd1 112.69(14) . .
C33 O1 Pd1 107.04(16) . .
C1 N1 Pd1 130.5(2) . .
C1 N1 C28 116.8(2) . .
C28 N1 Pd1 101.88(17) . .
C1 N2 C4 126.6(3) . .
C2 N2 C1 110.8(2) . .
C2 N2 C4 122.5(2) . .
C1 N3 C16 124.0(2) . .
C3 N3 C1 109.7(2) . .
C3 N3 C16 121.7(2) . .
N1 C1 N2 126.8(2) . .
N1 C1 N3 130.0(2) . .
N2 C1 N3 103.2(3) . .
N2 C2 H2 126.1 . .
C3 C2 N2 107.9(2) . .
C3 C2 H2 126.1 . .
N3 C3 H3 125.8 . .
C2 C3 N3 108.4(3) . .
C2 C3 H3 125.8 . .
C5 C4 N2 116.8(3) . .
C9 C4 N2 119.6(3) . .
C9 C4 C5 123.4(2) . .
C4 C5 C10 123.2(2) . .
C6 C5 C4 116.7(3) . .
C6 C5 C10 120.0(3) . .
C5 C6 H6 119.5 . .
C7 C6 C5 121.0(3) . .
C7 C6 H6 119.5 . .
C6 C7 H7 119.6 . .
C8 C7 C6 120.8(3) . .
C8 C7 H7 119.6 . .
C7 C8 H8 119.5 . .
C7 C8 C9 121.1(3) . .
C9 C8 H8 119.5 . .
C4 C9 C8 116.9(3) . .
C4 C9 C13 123.7(3) . .
C8 C9 C13 119.3(3) . .
C5 C10 H10 107.4 . .
C5 C10 C11 111.9(3) . .
C5 C10 C12 111.6(3) . .
C11 C10 H10 107.4 . .
C11 C10 C12 110.9(3) . .
C12 C10 H10 107.4 . .
C10 C11 H11A 109.5 . .
C10 C11 H11B 109.5 . .
C10 C11 H11C 109.5 . .
H11A C11 H11B 109.5 . .
H11A C11 H11C 109.5 . .
H11B C11 H11C 109.5 . .
C10 C12 H12A 109.5 . .
C10 C12 H12B 109.5 . .
C10 C12 H12C 109.5 . .
H12A C12 H12B 109.5 . .
H12A C12 H12C 109.5 . .
H12B C12 H12C 109.5 . .
C9 C13 H13 107.1 . .
C9 C13 C14 111.4(3) . .
C9 C13 C15 112.2(3) . .
C14 C13 H13 107.1 . .
C14 C13 C15 111.6(3) . .
C15 C13 H13 107.1 . .
C13 C14 H14A 109.5 . .
C13 C14 H14B 109.5 . .
C13 C14 H14C 109.5 . .
H14A C14 H14B 109.5 . .
H14A C14 H14C 109.5 . .
H14B C14 H14C 109.5 . .
C13 C15 H15A 109.5 . .
C13 C15 H15B 109.5 . .
C13 C15 H15C 109.5 . .
H15A C15 H15B 109.5 . .
H15A C15 H15C 109.5 . .
H15B C15 H15C 109.5 . .
C17 C16 N3 118.1(3) . .
C17 C16 C21 123.8(3) . .
C21 C16 N3 117.9(3) . .
C16 C17 C18 117.0(3) . .
C16 C17 C22 123.5(3) . .
C18 C17 C22 119.3(3) . .
C17 C18 H18 119.6 . .
C19 C18 C17 120.9(4) . .
C19 C18 H18 119.6 . .
C18 C19 H19 119.7 . .
C20 C19 C18 120.5(3) . .
C20 C19 H19 119.7 . .
C19 C20 H20 118.9 . .
C19 C20 C21 122.1(3) . .
C21 C20 H20 118.9 . .
C16 C21 C25 123.1(3) . .
C20 C21 C16 115.6(3) . .
C20 C21 C25 121.2(3) . .
C17 C22 H22 107.4 . .
C17 C22 C23 109.8(3) . .
C23 C22 H22 107.4 . .
C24 C22 C17 113.9(3) . .
C24 C22 H22 107.4 . .
C24 C22 C23 110.8(3) . .
C22 C23 H23A 109.5 . .
C22 C23 H23B 109.5 . .
C22 C23 H23C 109.5 . .
H23A C23 H23B 109.5 . .
H23A C23 H23C 109.5 . .
H23B C23 H23C 109.5 . .
C22 C24 H24A 109.5 . .
C22 C24 H24B 109.5 . .
C22 C24 H24C 109.5 . .
H24A C24 H24B 109.5 . .
H24A C24 H24C 109.5 . .
H24B C24 H24C 109.5 . .
C21 C25 H25 107.4 . .
C21 C25 C26 112.4(3) . .
C21 C25 C27 113.8(3) . .
C26 C25 H25 107.4 . .
C26 C25 C27 108.0(3) . .
C27 C25 H25 107.4 . .
C25 C26 H26A 109.5 . .
C25 C26 H26B 109.5 . .
C25 C26 H26C 109.5 . .
H26A C26 H26B 109.5 . .
H26A C26 H26C 109.5 . .
H26B C26 H26C 109.5 . .
C25 C27 H27A 109.5 . .
C25 C27 H27B 109.5 . .
C25 C27 H27C 109.5 . .
H27A C27 H27B 109.5 . .
H27A C27 H27C 109.5 . .
H27B C27 H27C 109.5 . .
C29 C28 N1 121.5(3) . .
C29 C28 C33 121.4(3) . .
C33 C28 N1 116.8(3) . .
C28 C29 H29 119.5 . .
C28 C29 C30 121.0(3) . .
C30 C29 H29 119.5 . .
C29 C30 H30 120.9 . .
C31 C30 C29 118.3(3) . .
C31 C30 H30 120.9 . .
C30 C31 H31 119.4 . .
C32 C31 C30 121.1(3) . .
C32 C31 H31 119.4 . .
C31 C32 H32 119.1 . .
C31 C32 C33 121.7(3) . .
C33 C32 H32 119.1 . .
O1 C33 C28 120.6(3) . .
O1 C33 C32 123.1(3) . .
C32 C33 C28 116.3(3) . .
Pd1 C34 H34A 109.5 . .
Pd1 C34 H34B 109.5 . .
Pd1 C34 H34C 109.5 . .
H34A C34 H34B 109.5 . .
H34A C34 H34C 109.5 . .
H34B C34 H34C 109.5 . .
P1 C35 H35A 109.5 . .
P1 C35 H35B 109.5 . .
P1 C35 H35C 109.5 . .
H35A C35 H35B 109.5 . .
H35A C35 H35C 109.5 . .
H35B C35 H35C 109.5 . .
P1 C36 H36A 109.5 . .
P1 C36 H36B 109.5 . .
P1 C36 H36C 109.5 . .
H36A C36 H36B 109.5 . .
H36A C36 H36C 109.5 . .
H36B C36 H36C 109.5 . .
P1 C37 H37A 109.5 . .
P1 C37 H37B 109.5 . .
P1 C37 H37C 109.5 . .
H37A C37 H37B 109.5 . .
H37A C37 H37C 109.5 . .
H37B C37 H37C 109.5 . .
C39 C38 H38 120.0 . .
C39 C38 C43 120.0 . .
C43 C38 H38 120.0 . .
C38 C39 H39 120.0 . .
C40 C39 C38 120.0 . .
C40 C39 H39 120.0 . .
C39 C40 H40 120.0 . .
C39 C40 C41 120.0 . .
C41 C40 H40 120.0 . .
C40 C41 H41 120.0 . .
C42 C41 C40 120.0 . .
C42 C41 H41 120.0 . .
C41 C42 H42 120.0 . .
C43 C42 C41 120.0 . .
C43 C42 H42 120.0 . .
C38 C43 H43 120.0 . .
C42 C43 C38 120.0 . .
C42 C43 H43 120.0 . .
C45 C44 H44 119.7 . .
C45 C44 C46 120.7(5) . 3_576
C46 C44 H44 119.7 3_576 .
C44 C45 H45 119.8 . .
C46 C45 C44 120.4(4) . .
C46 C45 H45 119.8 . .
C44 C46 H46 120.5 3_576 .
C45 C46 C44 118.9(5) . 3_576
C45 C46 H46 120.5 . .

loop_
_geom_bond_atom_site_label_1
_geom_bond_atom_site_label_2
_geom_bond_distance
_geom_bond_site_symmetry_2
Pd1 P1 2.1960(11) .
Pd1 O1 2.1162(18) .
Pd1 N1 2.204(2) .
Pd1 C34 2.041(3) .
P1 C35 1.813(4) .
P1 C36 1.807(4) .
P1 C37 1.815(3) .
O1 C33 1.317(4) .
N1 C1 1.296(4) .
N1 C28 1.455(3) .
N2 C1 1.389(3) .
N2 C2 1.384(4) .
N2 C4 1.444(3) .
N3 C1 1.402(4) .
N3 C3 1.393(4) .
N3 C16 1.468(3) .
C2 H2 0.9500 .
C2 C3 1.324(4) .
C3 H3 0.9500 .
C4 C5 1.404(5) .
C4 C9 1.385(5) .
C5 C6 1.388(4) .
C5 C10 1.511(5) .
C6 H6 0.9500 .
C6 C7 1.375(5) .
C7 H7 0.9500 .
C7 C8 1.367(5) .
C8 H8 0.9500 .
C8 C9 1.396(4) .
C9 C13 1.520(5) .
C10 H10 1.0000 .
C10 C11 1.525(6) .
C10 C12 1.531(5) .
C11 H11A 0.9800 .
C11 H11B 0.9800 .
C11 H11C 0.9800 .
C12 H12A 0.9800 .
C12 H12B 0.9800 .
C12 H12C 0.9800 .
C13 H13 1.0000 .
C13 C14 1.525(5) .
C13 C15 1.540(5) .
C14 H14A 0.9800 .
C14 H14B 0.9800 .
C14 H14C 0.9800 .
C15 H15A 0.9800 .
C15 H15B 0.9800 .
C15 H15C 0.9800 .
C16 C17 1.390(5) .
C16 C21 1.406(4) .
C17 C18 1.395(4) .
C17 C22 1.527(5) .
C18 H18 0.9500 .
C18 C19 1.372(5) .
C19 H19 0.9500 .
C19 C20 1.369(5) .
C20 H20 0.9500 .
C20 C21 1.395(4) .
C21 C25 1.504(5) .
C22 H22 1.0000 .
C22 C23 1.529(5) .
C22 C24 1.512(5) .
C23 H23A 0.9800 .
C23 H23B 0.9800 .
C23 H23C 0.9800 .
C24 H24A 0.9800 .
C24 H24B 0.9800 .
C24 H24C 0.9800 .
C25 H25 1.0000 .
C25 C26 1.538(5) .
C25 C27 1.546(5) .
C26 H26A 0.9800 .
C26 H26B 0.9800 .
C26 H26C 0.9800 .
C27 H27A 0.9800 .
C27 H27B 0.9800 .
C27 H27C 0.9800 .
C28 C29 1.368(4) .
C28 C33 1.422(4) .
C29 H29 0.9500 .
C29 C30 1.402(4) .
C30 H30 0.9500 .
C30 C31 1.382(5) .
C31 H31 0.9500 .
C31 C32 1.378(5) .
C32 H32 0.9500 .
C32 C33 1.405(4) .
C34 H34A 0.9800 .
C34 H34B 0.9800 .
C34 H34C 0.9800 .
C35 H35A 0.9800 .
C35 H35B 0.9800 .
C35 H35C 0.9800 .
C36 H36A 0.9800 .
C36 H36B 0.9800 .
C36 H36C 0.9800 .
C37 H37A 0.9800 .
C37 H37B 0.9800 .
C37 H37C 0.9800 .
C38 H38 0.9500 .
C38 C39 1.3900 .
C38 C43 1.3900 .
C39 H39 0.9500 .
C39 C40 1.3900 .
C40 H40 0.9500 .
C40 C41 1.3900 .
C41 H41 0.9500 .
C41 C42 1.3900 .
C42 H42 0.9500 .
C42 C43 1.3900 .
C43 H43 0.9500 .
C44 H44 0.9500 .
C44 C45 1.361(6) .
C44 C46 1.364(6) 3_576
C45 H45 0.9500 .
C45 C46 1.360(7) .
C46 C44 1.364(6) 3_576
C46 H46 0.9500 .

loop_
_geom_torsion_atom_site_label_1
_geom_torsion_atom_site_label_2
_geom_torsion_atom_site_label_3
_geom_torsion_atom_site_label_4
_geom_torsion
_geom_torsion_site_symmetry_1
_geom_torsion_site_symmetry_4
Pd1 O1 C33 C28 27.9(3) . .
Pd1 O1 C33 C32 -150.5(2) . .
Pd1 N1 C1 N2 -70.2(4) . .
Pd1 N1 C1 N3 110.7(3) . .
Pd1 N1 C28 C29 148.4(2) . .
Pd1 N1 C28 C33 -26.0(3) . .
N1 C28 C29 C30 -176.6(3) . .
N1 C28 C33 O1 0.0(4) . .
N1 C28 C33 C32 178.5(3) . .
N2 C2 C3 N3 0.5(4) . .
N2 C4 C5 C6 175.8(3) . .
N2 C4 C5 C10 -6.1(4) . .
N2 C4 C9 C8 -176.6(3) . .
N2 C4 C9 C13 4.7(5) . .
N3 C16 C17 C18 -178.3(3) . .
N3 C16 C17 C22 -3.2(5) . .
N3 C16 C21 C20 177.8(3) . .
N3 C16 C21 C25 0.9(5) . .
C1 N1 C28 C29 -63.5(4) . .
C1 N1 C28 C33 122.1(3) . .
C1 N2 C2 C3 0.5(4) . .
C1 N2 C4 C5 110.7(3) . .
C1 N2 C4 C9 -73.9(4) . .
C1 N3 C3 C2 -1.2(4) . .
C1 N3 C16 C17 -66.7(4) . .
C1 N3 C16 C21 118.6(3) . .
C2 N2 C1 N1 179.5(3) . .
C2 N2 C1 N3 -1.2(3) . .
C2 N2 C4 C5 -64.9(4) . .
C2 N2 C4 C9 110.5(4) . .
C3 N3 C1 N1 -179.2(3) . .
C3 N3 C1 N2 1.5(3) . .
C3 N3 C16 C17 86.7(4) . .
C3 N3 C16 C21 -88.0(4) . .
C4 N2 C1 N1 3.4(5) . .
C4 N2 C1 N3 -177.2(3) . .
C4 N2 C2 C3 176.7(3) . .
C4 C5 C6 C7 -0.5(5) . .
C4 C5 C10 C11 -118.1(4) . .
C4 C5 C10 C12 116.9(4) . .
C4 C9 C13 C14 108.9(4) . .
C4 C9 C13 C15 -125.1(4) . .
C5 C4 C9 C8 -1.5(5) . .
C5 C4 C9 C13 179.7(3) . .
C5 C6 C7 C8 1.3(5) . .
C6 C5 C10 C11 59.9(4) . .
C6 C5 C10 C12 -65.1(4) . .
C6 C7 C8 C9 -2.2(6) . .
C7 C8 C9 C4 2.3(5) . .
C7 C8 C9 C13 -178.9(3) . .
C8 C9 C13 C14 -69.9(4) . .
C8 C9 C13 C15 56.2(5) . .
C9 C4 C5 C6 0.6(5) . .
C9 C4 C5 C10 178.7(3) . .
C10 C5 C6 C7 -178.6(3) . .
C16 N3 C1 N1 -23.1(5) . .
C16 N3 C1 N2 157.6(3) . .
C16 N3 C3 C2 -158.0(3) . .
C16 C17 C18 C19 2.1(5) . .
C16 C17 C22 C23 -92.9(4) . .
C16 C17 C22 C24 142.2(3) . .
C16 C21 C25 C26 90.0(4) . .
C16 C21 C25 C27 -146.8(3) . .
C17 C16 C21 C20 3.4(5) . .
C17 C16 C21 C25 -173.5(3) . .
C17 C18 C19 C20 0.1(6) . .
C18 C17 C22 C23 82.1(4) . .
C18 C17 C22 C24 -42.8(5) . .
C18 C19 C20 C21 -0.7(6) . .
C19 C20 C21 C16 -1.0(5) . .
C19 C20 C21 C25 175.9(4) . .
C20 C21 C25 C26 -86.7(4) . .
C20 C21 C25 C27 36.5(5) . .
C21 C16 C17 C18 -4.0(5) . .
C21 C16 C17 C22 171.1(3) . .
C22 C17 C18 C19 -173.2(3) . .
C28 N1 C1 N2 152.6(3) . .
C28 N1 C1 N3 -26.5(5) . .
C28 C29 C30 C31 -0.8(5) . .
C29 C28 C33 O1 -174.5(3) . .
C29 C28 C33 C32 4.1(4) . .
C29 C30 C31 C32 2.4(5) . .
C30 C31 C32 C33 -0.6(5) . .
C31 C32 C33 O1 176.0(3) . .
C31 C32 C33 C28 -2.5(4) . .
C33 C28 C29 C30 -2.4(5) . .
C38 C39 C40 C41 0.0 . .
C39 C38 C43 C42 0.0 . .
C39 C40 C41 C42 0.0 . .
C40 C41 C42 C43 0.0 . .
C41 C42 C43 C38 0.0 . .
C43 C38 C39 C40 0.0 . .
C44 C45 C46 C44 -0.1(9) . 3_576
C46 C44 C45 C46 0.1(9) 3_576 .
